data_2225306
loop_
_publ_author_name
'Mei, Chongzhen'
'Lei, Qingduo'
'Zhang, Peng'

_publ_section_title
;
 \m-Succinato-bis[aqua(2,2':6',2''-terpyridine)copper(II)] dinitrate
 dihydrate
;
_journal_coeditor_code KJ2141
_journal_issue 3
_journal_name_full 'Acta Crystallographica Section E'
_journal_page_first m346
_journal_page_last m347
_journal_paper_doi 10.1107/S1600536810006811
_journal_volume 66
_journal_year 2010
_chemical_formula_iupac '[Cu2 (C4 H4 O4) (C15 H11 N3)2 (H2 O)2] (N O3)2, 2H2 O'
_chemical_formula_moiety 'C34 H30 Cu2 N6 O6 2+, 2(N O3 -), 2(H2 O)'
_chemical_formula_sum 'C34 H34 Cu2 N8 O14'
_chemical_formula_weight 905.77
_chemical_name_systematic
;
\m-Succinato-bis[aqua(2,2':6',2''-terpyridine)copper(II)] dinitrate dihydrate
;
_space_group_IT_number 2
_symmetry_cell_setting triclinic
_symmetry_space_group_name_Hall '-P 1'
_symmetry_space_group_name_H-M 'P -1'
_atom_sites_solution_hydrogens geom
_atom_sites_solution_primary direct
_atom_sites_solution_secondary difmap
_audit_creation_method SHELXL-97
_cell_angle_alpha 70.196(9)
_cell_angle_beta 83.512(9)
_cell_angle_gamma 83.836(10)
_cell_formula_units_Z 1
_cell_length_a 7.397(4)
_cell_length_b 10.650(5)
_cell_length_c 12.574(6)
_cell_measurement_reflns_used 4421
_cell_measurement_temperature 296(2)
_cell_measurement_theta_max 27.955
_cell_measurement_theta_min 3.3035
_cell_volume 923.5(8)
_computing_cell_refinement 'SAINT (Bruker, 2005)'
_computing_data_collection 'APEX2 (Bruker, 2005)'
_computing_data_reduction 'SAINT (Bruker, 2005)'
_computing_molecular_graphics 'SHELXTL (Sheldrick, 2008)'
_computing_publication_material 'SHELXTL (Sheldrick, 2008)'
_computing_structure_refinement 'SHELXL97 (Sheldrick, 2008)'
_computing_structure_solution 'SHELXS97 (Sheldrick, 2008)'
_diffrn_ambient_temperature 296(2)
_diffrn_measured_fraction_theta_full 0.988
_diffrn_measured_fraction_theta_max 0.988
_diffrn_measurement_device_type 'Bruker SMART APEXII CCD area-detector'
_diffrn_measurement_method 'phi and omega scans'
_diffrn_radiation_monochromator graphite
_diffrn_radiation_source 'fine-focus sealed tube'
_diffrn_radiation_type MoK\a
_diffrn_radiation_wavelength 0.71073
_diffrn_reflns_av_R_equivalents 0.0955
_diffrn_reflns_av_sigmaI/netI 0.0624
_diffrn_reflns_limit_h_max 8
_diffrn_reflns_limit_h_min -8
_diffrn_reflns_limit_k_max 11
_diffrn_reflns_limit_k_min -12
_diffrn_reflns_limit_l_max 14
_diffrn_reflns_limit_l_min -14
_diffrn_reflns_number 4998
_diffrn_reflns_theta_full 24.99
_diffrn_reflns_theta_max 24.99
_diffrn_reflns_theta_min 1.73
_exptl_absorpt_coefficient_mu 1.233
_exptl_absorpt_correction_T_max 0.7241
_exptl_absorpt_correction_T_min 0.6793
_exptl_absorpt_correction_type multi-scan
_exptl_absorpt_process_details '(SADABS; Bruker, 2005)'
_exptl_crystal_colour colourless
_exptl_crystal_density_diffrn 1.629
_exptl_crystal_density_method 'not measured'
_exptl_crystal_description block
_exptl_crystal_F_000 464
_exptl_crystal_size_max 0.34
_exptl_crystal_size_mid 0.32
_exptl_crystal_size_min 0.28
_refine_diff_density_max 0.703
_refine_diff_density_min -0.671
_refine_ls_extinction_coef 0.086(7)
_refine_ls_extinction_expression F~c~^*^=kF~c~[1+0.001xF~c~^2^\l^3^/sin(2\q)]^-1/4^
_refine_ls_extinction_method 'SHELXL97 (Sheldrick, 2008)'
_refine_ls_goodness_of_fit_ref 0.984
_refine_ls_hydrogen_treatment constr
_refine_ls_matrix_type full
_refine_ls_number_parameters 263
_refine_ls_number_reflns 3211
_refine_ls_number_restraints 0
_refine_ls_restrained_S_all 0.984
_refine_ls_R_factor_all 0.0544
_refine_ls_R_factor_gt 0.0520
_refine_ls_shift/su_max 0.000
_refine_ls_shift/su_mean 0.000
_refine_ls_structure_factor_coef Fsqd
_refine_ls_weighting_details 'w=1/[\s^2^(F~o~^2^)+(0.1057P)^2^+0.3200P] where P=(F~o~^2^+2F~c~^2^)/3'
_refine_ls_weighting_scheme calc
_refine_ls_wR_factor_gt 0.1342
_refine_ls_wR_factor_ref 0.1367
_reflns_number_gt 2951
_reflns_number_total 3211
_reflns_threshold_expression I>2sigma(I)
_cod_data_source_file kj2141.cif
_cod_data_source_block I
_cod_database_code 2225306
_cod_database_fobs_code 2225306

loop_
_symmetry_equiv_pos_as_xyz
'x, y, z'
'-x, -y, -z'

loop_
_atom_site_type_symbol
_atom_site_label
_atom_site_fract_x
_atom_site_fract_y
_atom_site_fract_z
_atom_site_U_iso_or_equiv
_atom_site_adp_type
_atom_site_calc_flag
_atom_site_refinement_flags
_atom_site_occupancy
_atom_site_disorder_assembly
_atom_site_disorder_group
Cu Cu1 0.24585(4) 0.64732(3) 0.22948(2) 0.0286(2) Uani d . 1 . .
O O1W 0.5317(3) 0.5692(3) 0.1875(2) 0.0493(6) Uani d . 1 . .
H H1WA 0.6382 0.5971 0.1717 0.059 Uiso d R 1 . .
H H1WB 0.5296 0.5065 0.1603 0.059 Uiso d R 1 . .
N N2 0.2116(3) 0.4762(3) 0.3654(2) 0.0341(6) Uani d . 1 . .
N N3 0.2929(3) 0.7096(3) 0.3510(2) 0.0334(6) Uani d . 1 . .
N N4 0.2612(4) 0.8463(3) 0.1423(2) 0.0356(6) Uani d . 1 . .
C C1 0.1650(5) 0.3580(4) 0.3636(3) 0.0448(8) Uani d . 1 . .
H H1 0.1450 0.3499 0.2946 0.054 Uiso calc R 1 . .
C C2 0.1462(5) 0.2482(4) 0.4615(4) 0.0540(9) Uani d . 1 . .
H H2 0.1150 0.1674 0.4581 0.065 Uiso calc R 1 . .
C C3 0.1743(5) 0.2605(4) 0.5637(3) 0.0573(10) Uani d . 1 . .
H H3 0.1612 0.1882 0.6304 0.069 Uiso calc R 1 . .
C C4 0.2222(5) 0.3814(4) 0.5667(3) 0.0501(9) Uani d . 1 . .
H H4 0.2422 0.3914 0.6351 0.060 Uiso calc R 1 . .
C C5 0.2399(4) 0.4875(3) 0.4657(3) 0.0371(7) Uani d . 1 . .
C C6 0.2890(4) 0.6223(3) 0.4581(3) 0.0360(7) Uani d . 1 . .
C C7 0.3259(5) 0.6642(4) 0.5456(3) 0.0495(9) Uani d . 1 . .
H H7 0.3256 0.6049 0.6195 0.059 Uiso calc R 1 . .
C C8 0.3633(5) 0.7967(5) 0.5210(3) 0.0558(10) Uani d . 1 . .
H H8 0.3883 0.8260 0.5793 0.067 Uiso calc R 1 . .
C C9 0.3642(5) 0.8862(4) 0.4107(4) 0.0516(9) Uani d . 1 . .
H H9 0.3898 0.9747 0.3942 0.062 Uiso calc R 1 . .
C C10 0.3253(4) 0.8388(3) 0.3258(3) 0.0381(7) Uani d . 1 . .
C C11 0.3088(4) 0.9175(3) 0.2045(3) 0.0378(7) Uani d . 1 . .
C C12 0.3356(5) 1.0526(3) 0.1567(3) 0.0509(9) Uani d . 1 . .
H H12 0.3709 1.0998 0.2001 0.061 Uiso calc R 1 . .
C C13 0.3088(5) 1.1167(4) 0.0423(4) 0.0569(10) Uani d . 1 . .
H H13 0.3267 1.2072 0.0083 0.068 Uiso calc R 1 . .
C C14 0.2558(5) 1.0446(4) -0.0195(3) 0.0526(9) Uani d . 1 . .
H H14 0.2342 1.0863 -0.0953 0.063 Uiso calc R 1 . .
C C15 0.2352(5) 0.9106(3) 0.0317(3) 0.0427(8) Uani d . 1 . .
H H15 0.2020 0.8621 -0.0113 0.051 Uiso calc R 1 . .
O O1 0.1725(3) 0.5935(2) 0.11084(18) 0.0346(5) Uani d . 1 . .
O O2 -0.1129(3) 0.6332(2) 0.17197(19) 0.0418(5) Uani d . 1 . .
C C16 -0.0007(4) 0.5965(3) 0.1065(2) 0.0288(6) Uani d . 1 . .
C C17 -0.0602(4) 0.5554(3) 0.0128(3) 0.0388(7) Uani d . 1 . .
H H17A -0.1834 0.5272 0.0337 0.047 Uiso calc R 1 . .
H H17B -0.0632 0.6329 -0.0556 0.047 Uiso calc R 1 . .
N N1 0.1320(5) 0.8852(4) 0.7310(3) 0.0583(9) Uani d . 1 . .
O O3 0.2712(7) 0.9214(6) 0.7484(4) 0.1279(18) Uani d . 1 . .
O O4 0.0270(5) 0.9562(4) 0.6617(3) 0.0940(12) Uani d . 1 . .
O O5 0.1130(8) 0.7657(4) 0.7705(4) 0.1219(17) Uani d . 1 . .
O O2W 0.5518(4) 0.3538(3) 0.1018(3) 0.0623(7) Uani d . 1 . .
H H2WA 0.6184 0.2825 0.1302 0.075 Uiso d R 1 . .
H H2WB 0.6029 0.3963 0.0374 0.075 Uiso d R 1 . .

loop_
_atom_site_aniso_label
_atom_site_aniso_U_11
_atom_site_aniso_U_22
_atom_site_aniso_U_33
_atom_site_aniso_U_12
_atom_site_aniso_U_13
_atom_site_aniso_U_23
Cu1 0.0298(3) 0.0333(3) 0.0296(3) 0.00097(16) -0.00715(15) -0.01870(17)
O1W 0.0279(11) 0.0587(15) 0.0753(16) 0.0008(10) 0.0012(11) -0.0434(13)
N2 0.0310(13) 0.0389(13) 0.0353(13) 0.0019(11) -0.0049(10) -0.0166(11)
N3 0.0310(13) 0.0439(14) 0.0343(12) 0.0067(11) -0.0098(10) -0.0255(11)
N4 0.0366(14) 0.0353(13) 0.0397(13) 0.0043(11) -0.0072(11) -0.0193(11)
C1 0.0395(17) 0.0459(18) 0.0524(19) -0.0009(15) -0.0061(14) -0.0205(15)
C2 0.0411(19) 0.0442(19) 0.071(2) -0.0029(16) -0.0040(17) -0.0116(17)
C3 0.0428(19) 0.059(2) 0.053(2) 0.0043(17) 0.0019(16) -0.0007(17)
C4 0.0449(19) 0.065(2) 0.0345(16) 0.0085(17) -0.0017(14) -0.0136(16)
C5 0.0278(15) 0.0488(18) 0.0330(14) 0.0087(13) -0.0025(11) -0.0149(13)
C6 0.0273(15) 0.0522(18) 0.0340(15) 0.0081(13) -0.0058(11) -0.0233(13)
C7 0.0391(18) 0.080(3) 0.0383(17) 0.0101(18) -0.0097(14) -0.0334(17)
C8 0.046(2) 0.084(3) 0.060(2) 0.0086(19) -0.0143(17) -0.054(2)
C9 0.0449(19) 0.060(2) 0.069(2) 0.0026(17) -0.0116(17) -0.0462(19)
C10 0.0298(15) 0.0463(18) 0.0511(18) 0.0047(13) -0.0087(13) -0.0334(15)
C11 0.0284(15) 0.0378(16) 0.0547(19) 0.0052(12) -0.0076(13) -0.0262(14)
C12 0.047(2) 0.0402(18) 0.075(3) 0.0030(16) -0.0072(18) -0.0330(18)
C13 0.050(2) 0.0347(18) 0.080(3) 0.0070(16) -0.0016(19) -0.0162(18)
C14 0.045(2) 0.050(2) 0.054(2) 0.0114(17) -0.0087(16) -0.0086(16)
C15 0.0404(17) 0.0430(18) 0.0440(17) 0.0064(14) -0.0092(14) -0.0145(14)
O1 0.0289(11) 0.0497(13) 0.0371(11) 0.0008(9) -0.0093(8) -0.0286(10)
O2 0.0328(11) 0.0611(14) 0.0450(12) 0.0029(10) -0.0050(9) -0.0364(11)
C16 0.0299(14) 0.0288(13) 0.0329(14) 0.0023(11) -0.0079(11) -0.0165(11)
C17 0.0298(15) 0.0524(19) 0.0490(17) 0.0093(14) -0.0127(13) -0.0368(15)
N1 0.063(2) 0.059(2) 0.0496(17) 0.0021(17) 0.0010(16) -0.0169(15)
O3 0.120(4) 0.167(5) 0.118(3) -0.050(3) -0.041(3) -0.054(3)
O4 0.083(3) 0.089(3) 0.100(3) 0.016(2) -0.025(2) -0.020(2)
O5 0.164(5) 0.074(3) 0.105(3) -0.018(3) -0.020(3) 0.005(2)
O2W 0.0656(17) 0.0518(15) 0.0742(18) 0.0006(13) -0.0035(14) -0.0290(14)

loop_
_atom_type_symbol
_atom_type_description
_atom_type_scat_dispersion_real
_atom_type_scat_dispersion_imag
_atom_type_scat_source
C C 0.0033 0.0016 'International Tables Vol C Tables 4.2.6.8 and 6.1.1.4'
Cu Cu 0.3201 1.2651 'International Tables Vol C Tables 4.2.6.8 and 6.1.1.4'
N N 0.0061 0.0033 'International Tables Vol C Tables 4.2.6.8 and 6.1.1.4'
O O 0.0106 0.0060 'International Tables Vol C Tables 4.2.6.8 and 6.1.1.4'
H H 0.0000 0.0000 'International Tables Vol C Tables 4.2.6.8 and 6.1.1.4'

loop_
_geom_angle_atom_site_label_1
_geom_angle_atom_site_label_2
_geom_angle_atom_site_label_3
_geom_angle_site_symmetry_1
_geom_angle_site_symmetry_3
_geom_angle
_geom_angle_publ_flag
O1 Cu1 N3 . . 173.78(9) n
O1 Cu1 N4 . . 98.53(10) n
N3 Cu1 N4 . . 80.04(11) n
O1 Cu1 N2 . . 100.55(11) n
N3 Cu1 N2 . . 79.94(12) n
N4 Cu1 N2 . . 158.56(11) n
O1 Cu1 O1W . . 86.91(9) n
N3 Cu1 O1W . . 99.30(10) n
N4 Cu1 O1W . . 100.14(10) n
N2 Cu1 O1W . . 90.58(10) n
Cu1 O1W H1WA . . 138.1 ?
Cu1 O1W H1WB . . 111.0 ?
H1WA O1W H1WB . . 107.7 ?
C5 N2 C1 . . 118.7(3) ?
C5 N2 Cu1 . . 114.3(2) ?
C1 N2 Cu1 . . 127.0(2) ?
C10 N3 C6 . . 122.5(3) ?
C10 N3 Cu1 . . 118.7(2) ?
C6 N3 Cu1 . . 118.8(2) ?
C15 N4 C11 . . 118.5(3) ?
C15 N4 Cu1 . . 127.4(2) ?
C11 N4 Cu1 . . 114.1(2) ?
N2 C1 C2 . . 122.0(3) ?
N2 C1 H1 . . 119.0 ?
C2 C1 H1 . . 119.0 ?
C3 C2 C1 . . 119.0(4) ?
C3 C2 H2 . . 120.5 ?
C1 C2 H2 . . 120.5 ?
C2 C3 C4 . . 119.5(3) ?
C2 C3 H3 . . 120.2 ?
C4 C3 H3 . . 120.2 ?
C3 C4 C5 . . 118.7(4) ?
C3 C4 H4 . . 120.6 ?
C5 C4 H4 . . 120.6 ?
N2 C5 C4 . . 122.0(3) ?
N2 C5 C6 . . 114.2(3) ?
C4 C5 C6 . . 123.8(3) ?
N3 C6 C7 . . 119.7(3) ?
N3 C6 C5 . . 112.7(3) ?
C7 C6 C5 . . 127.6(3) ?
C6 C7 C8 . . 118.7(3) ?
C6 C7 H7 . . 120.6 ?
C8 C7 H7 . . 120.6 ?
C7 C8 C9 . . 121.1(3) ?
C7 C8 H8 . . 119.5 ?
C9 C8 H8 . . 119.5 ?
C8 C9 C10 . . 117.8(4) ?
C8 C9 H9 . . 121.1 ?
C10 C9 H9 . . 121.1 ?
N3 C10 C9 . . 120.2(3) ?
N3 C10 C11 . . 112.8(3) ?
C9 C10 C11 . . 127.0(3) ?
N4 C11 C12 . . 121.6(3) ?
N4 C11 C10 . . 114.1(3) ?
C12 C11 C10 . . 124.3(3) ?
C11 C12 C13 . . 118.9(3) ?
C11 C12 H12 . . 120.6 ?
C13 C12 H12 . . 120.6 ?
C14 C13 C12 . . 119.2(3) ?
C14 C13 H13 . . 120.4 ?
C12 C13 H13 . . 120.4 ?
C15 C14 C13 . . 119.3(4) ?
C15 C14 H14 . . 120.3 ?
C13 C14 H14 . . 120.3 ?
N4 C15 C14 . . 122.4(3) ?
N4 C15 H15 . . 118.8 ?
C14 C15 H15 . . 118.8 ?
C16 O1 Cu1 . . 115.18(17) ?
O2 C16 O1 . . 123.0(3) ?
O2 C16 C17 . . 121.3(3) ?
O1 C16 C17 . . 115.7(2) ?
C17 C17 C16 2_565 . 114.3(3) ?
C17 C17 H17A 2_565 . 108.7 ?
C16 C17 H17A . . 108.7 ?
C17 C17 H17B 2_565 . 108.7 ?
C16 C17 H17B . . 108.7 ?
H17A C17 H17B . . 107.6 ?
O3 N1 O5 . . 116.3(5) ?
O3 N1 O4 . . 123.9(5) ?
O5 N1 O4 . . 118.6(5) ?
H2WA O2W H2WB . . 107.7 ?

loop_
_geom_bond_atom_site_label_1
_geom_bond_atom_site_label_2
_geom_bond_site_symmetry_2
_geom_bond_distance
_geom_bond_publ_flag
Cu1 O1 . 1.917(2) y
Cu1 N3 . 1.937(3) y
Cu1 N4 . 2.038(3) y
Cu1 N2 . 2.049(3) y
Cu1 O1W . 2.260(2) y
O1W H1WA . 0.8501 ?
O1W H1WB . 0.8501 ?
N2 C5 . 1.348(4) ?
N2 C1 . 1.349(5) ?
N3 C10 . 1.345(4) ?
N3 C6 . 1.351(4) ?
N4 C15 . 1.351(4) ?
N4 C11 . 1.354(4) ?
C1 C2 . 1.387(5) ?
C1 H1 . 0.9300 ?
C2 C3 . 1.376(6) ?
C2 H2 . 0.9300 ?
C3 C4 . 1.386(6) ?
C3 H3 . 0.9300 ?
C4 C5 . 1.389(5) ?
C4 H4 . 0.9300 ?
C5 C6 . 1.487(5) ?
C6 C7 . 1.383(5) ?
C7 C8 . 1.390(6) ?
C7 H7 . 0.9300 ?
C8 C9 . 1.391(6) ?
C8 H8 . 0.9300 ?
C9 C10 . 1.394(5) ?
C9 H9 . 0.9300 ?
C10 C11 . 1.483(5) ?
C11 C12 . 1.385(5) ?
C12 C13 . 1.394(6) ?
C12 H12 . 0.9300 ?
C13 C14 . 1.372(6) ?
C13 H13 . 0.9300 ?
C14 C15 . 1.370(5) ?
C14 H14 . 0.9300 ?
C15 H15 . 0.9300 ?
O1 C16 . 1.285(4) ?
O2 C16 . 1.230(3) ?
C16 C17 . 1.510(4) ?
C17 C17 2_565 1.503(6) ?
C17 H17A . 0.9700 ?
C17 H17B . 0.9700 ?
N1 O3 . 1.204(6) ?
N1 O5 . 1.217(5) ?
N1 O4 . 1.231(5) ?
O2W H2WA . 0.8499 ?
O2W H2WB . 0.8500 ?

loop_
_geom_hbond_atom_site_label_D
_geom_hbond_atom_site_label_H
_geom_hbond_atom_site_label_A
_geom_hbond_site_symmetry_A
_geom_hbond_distance_DH
_geom_hbond_distance_HA
_geom_hbond_distance_DA
_geom_hbond_angle_DHA
O2W H2WB O1 2_665 0.85 2.33 3.101(4) 150.4
O2W H2WA O3 2_666 0.85 2.32 3.138(7) 162.4
O1W H1WB O2W . 0.85 1.98 2.831(4) 173.8
O1W H1WA O2 1_655 0.85 1.92 2.755(3) 166.5

loop_
_geom_torsion_atom_site_label_1
_geom_torsion_atom_site_label_2
_geom_torsion_atom_site_label_3
_geom_torsion_atom_site_label_4
_geom_torsion_site_symmetry_1
_geom_torsion_site_symmetry_2
_geom_torsion_site_symmetry_3
_geom_torsion_site_symmetry_4
_geom_torsion
_geom_torsion_publ_flag
O1 Cu1 N2 C5 . . . . -174.99(19) ?
N3 Cu1 N2 C5 . . . . -1.29(19) ?
N4 Cu1 N2 C5 . . . . -22.4(4) ?
O1W Cu1 N2 C5 . . . . 98.0(2) ?
O1 Cu1 N2 C1 . . . . 5.0(3) ?
N3 Cu1 N2 C1 . . . . 178.7(3) ?
N4 Cu1 N2 C1 . . . . 157.6(3) ?
O1W Cu1 N2 C1 . . . . -81.9(3) ?
N4 Cu1 N3 C10 . . . . -4.6(2) ?
N2 Cu1 N3 C10 . . . . -176.9(2) ?
O1W Cu1 N3 C10 . . . . 94.1(2) ?
N4 Cu1 N3 C6 . . . . 174.3(2) ?
N2 Cu1 N3 C6 . . . . 2.0(2) ?
O1W Cu1 N3 C6 . . . . -86.9(2) ?
O1 Cu1 N4 C15 . . . . -3.3(3) ?
N3 Cu1 N4 C15 . . . . -177.1(3) ?
N2 Cu1 N4 C15 . . . . -156.0(3) ?
O1W Cu1 N4 C15 . . . . 85.1(3) ?
O1 Cu1 N4 C11 . . . . 178.9(2) ?
N3 Cu1 N4 C11 . . . . 5.1(2) ?
N2 Cu1 N4 C11 . . . . 26.2(4) ?
O1W Cu1 N4 C11 . . . . -92.7(2) ?
C5 N2 C1 C2 . . . . -0.2(5) ?
Cu1 N2 C1 C2 . . . . 179.8(2) ?
N2 C1 C2 C3 . . . . 0.6(5) ?
C1 C2 C3 C4 . . . . -0.6(5) ?
C2 C3 C4 C5 . . . . 0.2(5) ?
C1 N2 C5 C4 . . . . -0.1(4) ?
Cu1 N2 C5 C4 . . . . 179.9(2) ?
C1 N2 C5 C6 . . . . -179.5(3) ?
Cu1 N2 C5 C6 . . . . 0.5(3) ?
C3 C4 C5 N2 . . . . 0.1(5) ?
C3 C4 C5 C6 . . . . 179.5(3) ?
C10 N3 C6 C7 . . . . -2.4(4) ?
Cu1 N3 C6 C7 . . . . 178.7(2) ?
C10 N3 C6 C5 . . . . 176.6(2) ?
Cu1 N3 C6 C5 . . . . -2.3(3) ?
N2 C5 C6 N3 . . . . 1.1(4) ?
C4 C5 C6 N3 . . . . -178.3(3) ?
N2 C5 C6 C7 . . . . 180.0(3) ?
C4 C5 C6 C7 . . . . 0.6(5) ?
N3 C6 C7 C8 . . . . 1.0(5) ?
C5 C6 C7 C8 . . . . -177.8(3) ?
C6 C7 C8 C9 . . . . 0.0(5) ?
C7 C8 C9 C10 . . . . 0.3(5) ?
C6 N3 C10 C9 . . . . 2.7(5) ?
Cu1 N3 C10 C9 . . . . -178.4(2) ?
C6 N3 C10 C11 . . . . -175.6(2) ?
Cu1 N3 C10 C11 . . . . 3.3(3) ?
C8 C9 C10 N3 . . . . -1.6(5) ?
C8 C9 C10 C11 . . . . 176.4(3) ?
C15 N4 C11 C12 . . . . -1.7(5) ?
Cu1 N4 C11 C12 . . . . 176.3(2) ?
C15 N4 C11 C10 . . . . 177.2(3) ?
Cu1 N4 C11 C10 . . . . -4.8(3) ?
N3 C10 C11 N4 . . . . 1.2(4) ?
C9 C10 C11 N4 . . . . -177.0(3) ?
N3 C10 C11 C12 . . . . -179.9(3) ?
C9 C10 C11 C12 . . . . 2.0(5) ?
N4 C11 C12 C13 . . . . 1.4(5) ?
C10 C11 C12 C13 . . . . -177.4(3) ?
C11 C12 C13 C14 . . . . 0.3(5) ?
C12 C13 C14 C15 . . . . -1.7(6) ?
C11 N4 C15 C14 . . . . 0.3(5) ?
Cu1 N4 C15 C14 . . . . -177.4(3) ?
C13 C14 C15 N4 . . . . 1.5(5) ?
N4 Cu1 O1 C16 . . . . -90.9(2) ?
N2 Cu1 O1 C16 . . . . 79.3(2) ?
O1W Cu1 O1 C16 . . . . 169.3(2) ?
Cu1 O1 C16 O2 . . . . 1.2(4) ?
Cu1 O1 C16 C17 . . . . 179.5(2) ?
O2 C16 C17 C17 . . . 2_565 -145.5(4) ?
O1 C16 C17 C17 . . . 2_565 36.1(5) ?
